data_2226159
loop_
_publ_author_name
'Arshad, Afsheen'
'Osman, Hasnah'
'Chan, Kit Lam'
'Goh, Jia Hao'
'Fun, Hoong-Kun'

_publ_section_title
;
 3-{2-[2-(3-Hydroxybenzylidene)hydrazin-1-yl]-1,3-thiazol-4-yl}-2<i>H</i>-chromen-2-one
 hemihydrate
;
_journal_coeditor_code HB5467
_journal_issue 6
_journal_name_full 'Acta Crystallographica Section E'
_journal_page_first o1498
_journal_page_last o1499
_journal_paper_doi 10.1107/S1600536810019653
_journal_volume 66
_journal_year 2010
_chemical_formula_moiety 'C19 H13 N3 O3 S, 0.5H2 O'
_chemical_formula_sum 'C19 H14 N3 O3.5 S'
_chemical_formula_weight 372.39
_chemical_name_systematic
;
3-{2-[2-(3-Hydroxybenzylidene)hydrazin-1-yl]-1,3-thiazol-4-yl}-
2<i>H</i>-chromen-2-one hemihydrate
;
_space_group_IT_number 14
_symmetry_cell_setting monoclinic
_symmetry_space_group_name_Hall '-P 2ybc'
_symmetry_space_group_name_H-M 'P 1 21/c 1'
_atom_sites_solution_hydrogens geom
_atom_sites_solution_primary direct
_atom_sites_solution_secondary difmap
_audit_creation_method SHELXL-97
_cell_angle_alpha 90.00
_cell_angle_beta 93.034(7)
_cell_angle_gamma 90.00
_cell_formula_units_Z 8
_cell_length_a 8.012(3)
_cell_length_b 32.775(11)
_cell_length_c 12.619(4)
_cell_measurement_reflns_used 3134
_cell_measurement_temperature 100.00(10)
_cell_measurement_theta_max 27.61
_cell_measurement_theta_min 2.47
_cell_volume 3309(2)
_computing_cell_refinement 'SAINT (Bruker, 2009)'
_computing_data_collection 'APEX2 (Bruker, 2009)'
_computing_data_reduction 'SAINT (Bruker, 2009)'
_computing_molecular_graphics 'SHELXTL (Sheldrick, 2008)'
_computing_publication_material
;
SHELXTL (Sheldrick, 2008) and PLATON (Spek, 2009)
;
_computing_structure_refinement 'SHELXTL (Sheldrick, 2008)'
_computing_structure_solution 'SHELXTL (Sheldrick, 2008)'
_diffrn_ambient_temperature 100.00(10)
_diffrn_measured_fraction_theta_full 0.995
_diffrn_measured_fraction_theta_max 0.995
_diffrn_measurement_device_type
;
Bruker APEXII DUO CCD
;
_diffrn_measurement_method '\f and \w scans'
_diffrn_radiation_monochromator graphite
_diffrn_radiation_source 'fine-focus sealed tube'
_diffrn_radiation_type MoK\a
_diffrn_radiation_wavelength 0.71073
_diffrn_reflns_av_R_equivalents 0.0729
_diffrn_reflns_av_sigmaI/netI 0.0678
_diffrn_reflns_limit_h_max 10
_diffrn_reflns_limit_h_min -10
_diffrn_reflns_limit_k_max 42
_diffrn_reflns_limit_k_min -42
_diffrn_reflns_limit_l_max 16
_diffrn_reflns_limit_l_min -16
_diffrn_reflns_number 31194
_diffrn_reflns_theta_full 27.50
_diffrn_reflns_theta_max 27.50
_diffrn_reflns_theta_min 2.47
_diffrn_standards_number 0
_exptl_absorpt_coefficient_mu 0.225
_exptl_absorpt_correction_T_max 0.990
_exptl_absorpt_correction_T_min 0.928
_exptl_absorpt_correction_type multi-scan
_exptl_absorpt_process_details '(<i>SADABS</i>; Bruker, 2009)'
_exptl_crystal_colour yellow
_exptl_crystal_density_diffrn 1.495
_exptl_crystal_density_method 'not measured'
_exptl_crystal_description plate
_exptl_crystal_F_000 1544
_exptl_crystal_size_max 0.34
_exptl_crystal_size_mid 0.14
_exptl_crystal_size_min 0.05
_refine_diff_density_max 0.942
_refine_diff_density_min -0.310
_refine_ls_extinction_method none
_refine_ls_goodness_of_fit_ref 1.056
_refine_ls_hydrogen_treatment constr
_refine_ls_matrix_type full
_refine_ls_number_parameters 480
_refine_ls_number_reflns 7564
_refine_ls_number_restraints 0
_refine_ls_restrained_S_all 1.056
_refine_ls_R_factor_all 0.0787
_refine_ls_R_factor_gt 0.0480
_refine_ls_shift/su_max 0.000
_refine_ls_shift/su_mean 0.000
_refine_ls_structure_factor_coef Fsqd
_refine_ls_weighting_details 'calc w=1/[\s^2^(Fo^2^)+(0.0407P)^2^+2.6662P] where P=(Fo^2^+2Fc^2^)/3'
_refine_ls_weighting_scheme calc
_refine_ls_wR_factor_gt 0.1068
_refine_ls_wR_factor_ref 0.1279
_reflns_number_gt 5266
_reflns_number_total 7564
_reflns_threshold_expression I>2\s(I)
_cod_data_source_file hb5467.cif
_cod_data_source_block I
_cod_original_sg_symbol_H-M 'P 21/c'
_cod_original_formula_sum 'C19 H14 N3 O3.5 S1'
_cod_database_code 2226159
_cod_database_fobs_code 2226159

loop_
_symmetry_equiv_pos_as_xyz
'x, y, z'
'-x, y+1/2, -z+1/2'
'-x, -y, -z'
'x, -y-1/2, z-1/2'

loop_
_atom_site_type_symbol
_atom_site_label
_atom_site_fract_x
_atom_site_fract_y
_atom_site_fract_z
_atom_site_U_iso_or_equiv
_atom_site_adp_type
_atom_site_calc_flag
_atom_site_refinement_flags
_atom_site_occupancy
_atom_site_disorder_assembly
_atom_site_disorder_group
S S1A -0.04957(8) 0.042270(18) 0.83927(5) 0.01871(15) Uani d . 1 . .
O O1A -0.0143(2) -0.12215(5) 0.63046(14) 0.0206(4) Uani d . 1 . .
O O2A -0.1831(2) -0.07185(5) 0.65803(15) 0.0254(4) Uani d . 1 . .
O O3A -0.0075(3) 0.22741(6) 0.90542(17) 0.0346(5) Uani d . 1 . .
H H3OA -0.0231 0.2112 0.8563 0.052 Uiso calc R 1 . .
N N1A 0.1639(2) -0.01536(6) 0.87974(16) 0.0154(4) Uani d . 1 . .
N N2A 0.2018(3) 0.04304(6) 0.98605(16) 0.0170(4) Uani d . 1 . .
H H2NA 0.2795 0.0332 1.0306 0.020 Uiso d R 1 . .
N N3A 0.1505(3) 0.08281(6) 0.99354(17) 0.0175(4) Uani d . 1 . .
C C1A -0.0463(3) -0.08587(7) 0.6792(2) 0.0203(5) Uani d . 1 . .
C C2A 0.1305(3) -0.14405(7) 0.6527(2) 0.0185(5) Uani d . 1 . .
C C3A 0.1447(3) -0.18124(8) 0.6037(2) 0.0231(6) Uani d . 1 . .
H H3A 0.0598 -0.1910 0.5573 0.028 Uiso calc R 1 . .
C C4A 0.2874(3) -0.20371(8) 0.6249(2) 0.0242(6) Uani d . 1 . .
H H4A 0.2986 -0.2291 0.5933 0.029 Uiso calc R 1 . .
C C5A 0.4147(3) -0.18901(8) 0.6929(2) 0.0242(6) Uani d . 1 . .
H H5A 0.5118 -0.2042 0.7052 0.029 Uiso calc R 1 . .
C C6A 0.3980(3) -0.15206(7) 0.7422(2) 0.0203(5) Uani d . 1 . .
H H6A 0.4832 -0.1425 0.7886 0.024 Uiso calc R 1 . .
C C7A 0.2529(3) -0.12857(7) 0.7231(2) 0.0175(5) Uani d . 1 . .
C C8A 0.2251(3) -0.08987(7) 0.7713(2) 0.0181(5) Uani d . 1 . .
H H8A 0.3072 -0.0791 0.8180 0.022 Uiso calc R 1 . .
C C9A 0.0829(3) -0.06862(7) 0.75075(19) 0.0159(5) Uani d . 1 . .
C C10A 0.0537(3) -0.02896(7) 0.79832(19) 0.0153(5) Uani d . 1 . .
C C11A -0.0693(3) -0.00203(7) 0.7687(2) 0.0182(5) Uani d . 1 . .
H H11A -0.1532 -0.0071 0.7166 0.022 Uiso calc R 1 . .
C C12A 0.1223(3) 0.02122(7) 0.90784(19) 0.0167(5) Uani d . 1 . .
C C13A 0.2049(3) 0.10343(7) 1.0744(2) 0.0183(5) Uani d . 1 . .
H H13A 0.2727 0.0914 1.1278 0.022 Uiso calc R 1 . .
C C14A 0.1576(3) 0.14634(7) 1.0806(2) 0.0182(5) Uani d . 1 . .
C C15A 0.1798(3) 0.16766(8) 1.1748(2) 0.0220(6) Uani d . 1 . .
H H15A 0.2258 0.1548 1.2352 0.026 Uiso calc R 1 . .
C C16A 0.1327(3) 0.20862(8) 1.1787(2) 0.0286(6) Uani d . 1 . .
H H16A 0.1441 0.2228 1.2424 0.034 Uiso calc R 1 . .
C C17A 0.0696(3) 0.22810(8) 1.0886(2) 0.0277(6) Uani d . 1 . .
H H17A 0.0395 0.2555 1.0914 0.033 Uiso calc R 1 . .
C C18A 0.0509(3) 0.20689(8) 0.9942(2) 0.0256(6) Uani d . 1 . .
C C19A 0.0919(3) 0.16639(7) 0.9902(2) 0.0207(5) Uani d . 1 . .
H H19A 0.0759 0.1521 0.9267 0.025 Uiso calc R 1 . .
S S1B 0.78931(7) 0.008872(18) 0.47478(5) 0.01707(14) Uani d . 1 . .
O O1B 0.7053(2) -0.14603(5) 0.21875(14) 0.0202(4) Uani d . 1 . .
O O2B 0.8716(2) -0.11627(5) 0.33656(15) 0.0234(4) Uani d . 1 . .
O O3B 0.9374(2) 0.18069(5) 0.72037(16) 0.0260(4) Uani d . 1 . .
H H3OB 0.9854 0.1590 0.7115 0.039 Uiso calc R 1 . .
N N1B 0.5592(2) -0.00941(6) 0.33149(16) 0.0159(4) Uani d . 1 . .
N N2B 0.5221(3) 0.05370(6) 0.41319(16) 0.0174(4) Uani d . 1 . .
H H2NB 0.4267 0.0584 0.3851 0.021 Uiso d R 1 . .
N N3B 0.5912(3) 0.08171(6) 0.48285(16) 0.0162(4) Uani d . 1 . .
C C1B 0.7465(3) -0.11277(7) 0.2789(2) 0.0182(5) Uani d . 1 . .
C C2B 0.5703(3) -0.14700(7) 0.14717(19) 0.0175(5) Uani d . 1 . .
C C3B 0.5399(3) -0.18320(8) 0.0931(2) 0.0224(6) Uani d . 1 . .
H H3B 0.6058 -0.2061 0.1073 0.027 Uiso calc R 1 . .
C C4B 0.4100(3) -0.18436(8) 0.0180(2) 0.0241(6) Uani d . 1 . .
H H4B 0.3878 -0.2084 -0.0195 0.029 Uiso calc R 1 . .
C C5B 0.3109(3) -0.15024(8) -0.0028(2) 0.0219(6) Uani d . 1 . .
H H5B 0.2235 -0.1515 -0.0543 0.026 Uiso calc R 1 . .
C C6B 0.3415(3) -0.11466(8) 0.0523(2) 0.0214(5) Uani d . 1 . .
H H6B 0.2751 -0.0919 0.0379 0.026 Uiso calc R 1 . .
C C7B 0.4727(3) -0.11258(7) 0.13051(19) 0.0174(5) Uani d . 1 . .
C C8B 0.5100(3) -0.07779(7) 0.19488(19) 0.0177(5) Uani d . 1 . .
H H8B 0.4432 -0.0547 0.1860 0.021 Uiso calc R 1 . .
C C9B 0.6387(3) -0.07698(7) 0.26843(19) 0.0153(5) Uani d . 1 . .
C C10B 0.6726(3) -0.04195(7) 0.33772(19) 0.0156(5) Uani d . 1 . .
C C11B 0.8019(3) -0.03722(7) 0.4095(2) 0.0176(5) Uani d . 1 . .
H H11B 0.8866 -0.0563 0.4222 0.021 Uiso calc R 1 . .
C C12B 0.6075(3) 0.01856(7) 0.39946(19) 0.0152(5) Uani d . 1 . .
C C13B 0.4999(3) 0.11281(7) 0.50071(19) 0.0171(5) Uani d . 1 . .
H H13B 0.3917 0.1141 0.4703 0.021 Uiso calc R 1 . .
C C14B 0.5629(3) 0.14618(7) 0.56794(19) 0.0165(5) Uani d . 1 . .
C C15B 0.4627(3) 0.18039(7) 0.5765(2) 0.0201(5) Uani d . 1 . .
H H15B 0.3557 0.1808 0.5441 0.024 Uiso calc R 1 . .
C C16B 0.5224(3) 0.21406(7) 0.6334(2) 0.0215(5) Uani d . 1 . .
H H16B 0.4549 0.2369 0.6400 0.026 Uiso calc R 1 . .
C C17B 0.6821(3) 0.21366(7) 0.6802(2) 0.0212(5) Uani d . 1 . .
H H17B 0.7234 0.2365 0.7166 0.025 Uiso calc R 1 . .
C C18B 0.7808(3) 0.17906(7) 0.6729(2) 0.0187(5) Uani d . 1 . .
C C19B 0.7216(3) 0.14544(7) 0.61789(19) 0.0174(5) Uani d . 1 . .
H H19B 0.7877 0.1222 0.6141 0.021 Uiso calc R 1 . .
O O1W 0.5255(2) 0.97623(5) 0.87645(14) 0.0220(4) Uani d . 1 . .
H H1W1 0.5231 0.9845 0.8111 0.033 Uiso d R 1 . .
H H2W1 0.4267 0.9713 0.9003 0.033 Uiso d R 1 . .

loop_
_atom_site_aniso_label
_atom_site_aniso_U_11
_atom_site_aniso_U_22
_atom_site_aniso_U_33
_atom_site_aniso_U_12
_atom_site_aniso_U_13
_atom_site_aniso_U_23
S1A 0.0181(3) 0.0184(3) 0.0194(3) 0.0046(2) -0.0013(2) -0.0010(2)
O1A 0.0233(10) 0.0184(9) 0.0196(9) -0.0026(7) -0.0022(8) -0.0040(7)
O2A 0.0188(9) 0.0264(10) 0.0299(11) 0.0018(8) -0.0097(8) -0.0033(8)
O3A 0.0465(13) 0.0223(10) 0.0337(12) 0.0053(9) -0.0083(10) 0.0015(9)
N1A 0.0152(10) 0.0162(10) 0.0148(10) -0.0007(8) -0.0002(8) 0.0012(8)
N2A 0.0190(11) 0.0142(10) 0.0173(10) 0.0047(8) -0.0035(8) -0.0021(8)
N3A 0.0172(10) 0.0142(10) 0.0212(11) 0.0028(8) 0.0017(9) -0.0015(8)
C1A 0.0241(14) 0.0181(12) 0.0184(12) -0.0017(10) -0.0003(11) 0.0006(10)
C2A 0.0226(13) 0.0169(12) 0.0164(12) 0.0000(10) 0.0046(10) 0.0026(10)
C3A 0.0300(15) 0.0210(13) 0.0184(13) -0.0081(11) 0.0033(11) -0.0020(11)
C4A 0.0351(16) 0.0155(12) 0.0228(14) -0.0028(11) 0.0088(12) -0.0023(11)
C5A 0.0290(15) 0.0182(12) 0.0259(14) 0.0053(11) 0.0062(12) 0.0032(11)
C6A 0.0224(13) 0.0185(12) 0.0202(13) 0.0024(10) 0.0016(11) 0.0008(10)
C7A 0.0221(13) 0.0148(11) 0.0158(12) -0.0014(10) 0.0019(10) 0.0019(10)
C8A 0.0181(12) 0.0184(12) 0.0176(12) -0.0014(10) -0.0019(10) -0.0005(10)
C9A 0.0166(12) 0.0169(11) 0.0143(11) -0.0018(10) -0.0001(10) 0.0032(9)
C10A 0.0134(12) 0.0181(11) 0.0146(11) -0.0010(9) 0.0022(9) 0.0010(10)
C11A 0.0171(12) 0.0192(12) 0.0180(12) -0.0002(10) -0.0011(10) -0.0010(10)
C12A 0.0143(12) 0.0184(12) 0.0174(12) 0.0005(9) 0.0016(10) 0.0021(10)
C13A 0.0184(13) 0.0177(12) 0.0188(13) 0.0010(10) 0.0022(10) 0.0006(10)
C14A 0.0141(12) 0.0158(12) 0.0249(13) -0.0017(9) 0.0035(10) 0.0005(10)
C15A 0.0214(13) 0.0231(13) 0.0217(13) -0.0028(11) 0.0037(11) -0.0009(11)
C16A 0.0296(15) 0.0244(14) 0.0328(16) -0.0067(12) 0.0102(13) -0.0140(12)
C17A 0.0278(15) 0.0157(12) 0.0400(17) 0.0044(11) 0.0050(13) -0.0044(12)
C18A 0.0220(14) 0.0204(13) 0.0341(16) 0.0018(11) -0.0020(12) 0.0007(12)
C19A 0.0155(12) 0.0197(12) 0.0270(14) -0.0026(10) 0.0004(11) 0.0017(11)
S1B 0.0155(3) 0.0181(3) 0.0173(3) 0.0001(2) -0.0027(2) -0.0011(2)
O1B 0.0229(9) 0.0144(8) 0.0230(9) 0.0012(7) -0.0023(8) -0.0020(7)
O2B 0.0223(10) 0.0209(9) 0.0263(10) 0.0016(8) -0.0055(8) 0.0001(8)
O3B 0.0257(10) 0.0202(9) 0.0310(11) 0.0042(8) -0.0091(9) -0.0059(8)
N1B 0.0148(10) 0.0161(10) 0.0168(10) 0.0014(8) 0.0012(8) -0.0015(8)
N2B 0.0154(10) 0.0160(10) 0.0202(11) 0.0025(8) -0.0029(9) -0.0037(8)
N3B 0.0194(11) 0.0148(10) 0.0143(10) -0.0030(8) 0.0005(8) -0.0020(8)
C1B 0.0208(13) 0.0160(12) 0.0180(12) -0.0020(10) 0.0025(10) 0.0013(10)
C2B 0.0159(12) 0.0210(12) 0.0158(12) -0.0048(10) 0.0032(10) -0.0002(10)
C3B 0.0275(14) 0.0176(12) 0.0227(13) -0.0019(11) 0.0050(11) -0.0016(11)
C4B 0.0288(15) 0.0220(13) 0.0221(13) -0.0077(11) 0.0071(12) -0.0047(11)
C5B 0.0184(13) 0.0276(13) 0.0200(13) -0.0049(11) 0.0031(11) -0.0068(11)
C6B 0.0181(13) 0.0264(13) 0.0199(13) -0.0010(11) 0.0015(10) -0.0018(11)
C7B 0.0166(12) 0.0183(12) 0.0178(12) -0.0024(10) 0.0040(10) 0.0000(10)
C8B 0.0182(12) 0.0162(11) 0.0189(12) 0.0013(10) 0.0012(10) 0.0000(10)
C9B 0.0145(12) 0.0145(11) 0.0174(12) -0.0010(9) 0.0035(10) 0.0005(9)
C10B 0.0169(12) 0.0147(11) 0.0151(12) -0.0006(9) 0.0016(10) 0.0000(9)
C11B 0.0159(12) 0.0161(11) 0.0206(12) 0.0010(10) 0.0005(10) 0.0013(10)
C12B 0.0136(11) 0.0162(11) 0.0158(12) -0.0013(9) 0.0010(9) 0.0017(9)
C13B 0.0149(12) 0.0180(12) 0.0183(12) -0.0016(10) 0.0000(10) 0.0025(10)
C14B 0.0209(12) 0.0141(11) 0.0148(12) -0.0024(10) 0.0043(10) 0.0028(9)
C15B 0.0193(13) 0.0187(12) 0.0226(13) -0.0006(10) 0.0029(11) 0.0004(10)
C16B 0.0239(13) 0.0153(12) 0.0258(14) 0.0030(10) 0.0059(11) -0.0011(10)
C17B 0.0265(14) 0.0143(12) 0.0229(13) -0.0011(10) 0.0028(11) -0.0014(10)
C18B 0.0208(13) 0.0179(12) 0.0170(12) -0.0006(10) -0.0030(10) 0.0009(10)
C19B 0.0209(13) 0.0137(11) 0.0179(12) 0.0015(10) 0.0029(10) 0.0018(10)
O1W 0.0188(9) 0.0284(10) 0.0186(9) 0.0012(8) -0.0019(7) 0.0033(8)

loop_
_atom_type_symbol
_atom_type_description
_atom_type_scat_dispersion_real
_atom_type_scat_dispersion_imag
_atom_type_scat_source
C C 0.0033 0.0016 'International Tables Vol C Tables 4.2.6.8 and 6.1.1.4'
H H 0.0000 0.0000 'International Tables Vol C Tables 4.2.6.8 and 6.1.1.4'
N N 0.0061 0.0033 'International Tables Vol C Tables 4.2.6.8 and 6.1.1.4'
O O 0.0106 0.0060 'International Tables Vol C Tables 4.2.6.8 and 6.1.1.4'
S S 0.1246 0.1234 'International Tables Vol C Tables 4.2.6.8 and 6.1.1.4'

loop_
_geom_angle_atom_site_label_1
_geom_angle_atom_site_label_2
_geom_angle_atom_site_label_3
_geom_angle_site_symmetry_1
_geom_angle_site_symmetry_3
_geom_angle
_geom_angle_publ_flag
C11A S1A C12A . . 88.33(12) ?
C1A O1A C2A . . 122.4(2) ?
C18A O3A H3OA . . 109.5 ?
C12A N1A C10A . . 109.6(2) ?
C12A N2A N3A . . 114.9(2) ?
C12A N2A H2NA . . 124.4 ?
N3A N2A H2NA . . 120.7 ?
C13A N3A N2A . . 117.7(2) ?
O2A C1A O1A . . 114.9(2) ?
O2A C1A C9A . . 126.8(2) ?
O1A C1A C9A . . 118.3(2) ?
C3A C2A O1A . . 117.3(2) ?
C3A C2A C7A . . 122.7(2) ?
O1A C2A C7A . . 119.9(2) ?
C2A C3A C4A . . 118.4(2) ?
C2A C3A H3A . . 120.8 ?
C4A C3A H3A . . 120.8 ?
C3A C4A C5A . . 120.8(2) ?
C3A C4A H4A . . 119.6 ?
C5A C4A H4A . . 119.6 ?
C6A C5A C4A . . 120.1(2) ?
C6A C5A H5A . . 119.9 ?
C4A C5A H5A . . 119.9 ?
C5A C6A C7A . . 120.4(2) ?
C5A C6A H6A . . 119.8 ?
C7A C6A H6A . . 119.8 ?
C2A C7A C6A . . 117.5(2) ?
C2A C7A C8A . . 118.5(2) ?
C6A C7A C8A . . 124.0(2) ?
C9A C8A C7A . . 121.7(2) ?
C9A C8A H8A . . 119.1 ?
C7A C8A H8A . . 119.1 ?
C8A C9A C1A . . 119.0(2) ?
C8A C9A C10A . . 122.3(2) ?
C1A C9A C10A . . 118.7(2) ?
C11A C10A N1A . . 114.6(2) ?
C11A C10A C9A . . 126.6(2) ?
N1A C10A C9A . . 118.7(2) ?
C10A C11A S1A . . 111.28(19) ?
C10A C11A H11A . . 124.4 ?
S1A C11A H11A . . 124.4 ?
N1A C12A N2A . . 124.7(2) ?
N1A C12A S1A . . 116.15(18) ?
N2A C12A S1A . . 119.10(18) ?
N3A C13A C14A . . 118.2(2) ?
N3A C13A H13A . . 120.9 ?
C14A C13A H13A . . 120.9 ?
C15A C14A C19A . . 119.4(2) ?
C15A C14A C13A . . 120.7(2) ?
C19A C14A C13A . . 119.9(2) ?
C14A C15A C16A . . 119.6(3) ?
C14A C15A H15A . . 120.2 ?
C16A C15A H15A . . 120.2 ?
C17A C16A C15A . . 120.4(3) ?
C17A C16A H16A . . 119.8 ?
C15A C16A H16A . . 119.8 ?
C16A C17A C18A . . 119.8(2) ?
C16A C17A H17A . . 120.1 ?
C18A C17A H17A . . 120.1 ?
O3A C18A C19A . . 121.3(3) ?
O3A C18A C17A . . 118.4(2) ?
C19A C18A C17A . . 120.3(3) ?
C18A C19A C14A . . 120.5(3) ?
C18A C19A H19A . . 119.7 ?
C14A C19A H19A . . 119.7 ?
C11B S1B C12B . . 88.11(12) ?
C1B O1B C2B . . 123.10(19) ?
C18B O3B H3OB . . 109.5 ?
C12B N1B C10B . . 109.3(2) ?
C12B N2B N3B . . 117.6(2) ?
C12B N2B H2NB . . 123.8 ?
N3B N2B H2NB . . 118.5 ?
C13B N3B N2B . . 115.6(2) ?
O2B C1B O1B . . 115.4(2) ?
O2B C1B C9B . . 126.6(2) ?
O1B C1B C9B . . 118.0(2) ?
O1B C2B C7B . . 120.1(2) ?
O1B C2B C3B . . 117.2(2) ?
C7B C2B C3B . . 122.8(2) ?
C4B C3B C2B . . 118.2(2) ?
C4B C3B H3B . . 120.9 ?
C2B C3B H3B . . 120.9 ?
C3B C4B C5B . . 121.0(2) ?
C3B C4B H4B . . 119.5 ?
C5B C4B H4B . . 119.5 ?
C6B C5B C4B . . 120.2(3) ?
C6B C5B H5B . . 119.9 ?
C4B C5B H5B . . 119.9 ?
C5B C6B C7B . . 120.3(2) ?
C5B C6B H6B . . 119.9 ?
C7B C6B H6B . . 119.9 ?
C2B C7B C6B . . 117.6(2) ?
C2B C7B C8B . . 117.8(2) ?
C6B C7B C8B . . 124.5(2) ?
C9B C8B C7B . . 122.5(2) ?
C9B C8B H8B . . 118.7 ?
C7B C8B H8B . . 118.7 ?
C8B C9B C1B . . 118.2(2) ?
C8B C9B C10B . . 122.6(2) ?
C1B C9B C10B . . 119.2(2) ?
C11B C10B N1B . . 115.0(2) ?
C11B C10B C9B . . 127.2(2) ?
N1B C10B C9B . . 117.7(2) ?
C10B C11B S1B . . 111.06(18) ?
C10B C11B H11B . . 124.5 ?
S1B C11B H11B . . 124.5 ?
N1B C12B N2B . . 123.3(2) ?
N1B C12B S1B . . 116.50(18) ?
N2B C12B S1B . . 120.19(18) ?
N3B C13B C14B . . 121.1(2) ?
N3B C13B H13B . . 119.5 ?
C14B C13B H13B . . 119.5 ?
C15B C14B C19B . . 119.9(2) ?
C15B C14B C13B . . 117.9(2) ?
C19B C14B C13B . . 122.1(2) ?
C14B C15B C16B . . 119.9(2) ?
C14B C15B H15B . . 120.1 ?
C16B C15B H15B . . 120.1 ?
C17B C16B C15B . . 120.0(2) ?
C17B C16B H16B . . 120.0 ?
C15B C16B H16B . . 120.0 ?
C16B C17B C18B . . 119.8(2) ?
C16B C17B H17B . . 120.1 ?
C18B C17B H17B . . 120.1 ?
O3B C18B C19B . . 122.6(2) ?
O3B C18B C17B . . 117.0(2) ?
C19B C18B C17B . . 120.4(2) ?
C18B C19B C14B . . 119.9(2) ?
C18B C19B H19B . . 120.0 ?
C14B C19B H19B . . 120.0 ?
H1W1 O1W H2W1 . . 114.1 ?

loop_
_geom_bond_atom_site_label_1
_geom_bond_atom_site_label_2
_geom_bond_site_symmetry_2
_geom_bond_distance
_geom_bond_publ_flag
S1A C11A . 1.706(2) ?
S1A C12A . 1.730(2) ?
O1A C1A . 1.369(3) ?
O1A C2A . 1.380(3) ?
O2A C1A . 1.206(3) ?
O3A C18A . 1.367(3) ?
O3A H3OA . 0.8200 ?
N1A C12A . 1.299(3) ?
N1A C10A . 1.392(3) ?
N2A C12A . 1.351(3) ?
N2A N3A . 1.372(3) ?
N2A H2NA . 0.8779 ?
N3A C13A . 1.281(3) ?
C1A C9A . 1.452(3) ?
C2A C3A . 1.374(3) ?
C2A C7A . 1.385(4) ?
C3A C4A . 1.375(4) ?
C3A H3A . 0.9300 ?
C4A C5A . 1.384(4) ?
C4A H4A . 0.9300 ?
C5A C6A . 1.371(3) ?
C5A H5A . 0.9300 ?
C6A C7A . 1.404(3) ?
C6A H6A . 0.9300 ?
C7A C8A . 1.429(3) ?
C8A C9A . 1.348(3) ?
C8A H8A . 0.9300 ?
C9A C10A . 1.456(3) ?
C10A C11A . 1.361(3) ?
C11A H11A . 0.9300 ?
C13A C14A . 1.460(3) ?
C13A H13A . 0.9300 ?
C14A C15A . 1.383(4) ?
C14A C19A . 1.395(4) ?
C15A C16A . 1.396(4) ?
C15A H15A . 0.9300 ?
C16A C17A . 1.376(4) ?
C16A H16A . 0.9300 ?
C17A C18A . 1.381(4) ?
C17A H17A . 0.9300 ?
C18A C19A . 1.369(3) ?
C19A H19A . 0.9300 ?
S1B C11B . 1.726(2) ?
S1B C12B . 1.726(2) ?
O1B C1B . 1.359(3) ?
O1B C2B . 1.372(3) ?
O2B C1B . 1.212(3) ?
O3B C18B . 1.362(3) ?
O3B H3OB . 0.8200 ?
N1B C12B . 1.300(3) ?
N1B C10B . 1.400(3) ?
N2B C12B . 1.355(3) ?
N2B N3B . 1.367(3) ?
N2B H2NB . 0.8398 ?
N3B C13B . 1.281(3) ?
C1B C9B . 1.459(3) ?
C2B C7B . 1.382(3) ?
C2B C3B . 1.384(3) ?
C3B C4B . 1.371(4) ?
C3B H3B . 0.9300 ?
C4B C5B . 1.389(4) ?
C4B H4B . 0.9300 ?
C5B C6B . 1.374(3) ?
C5B H5B . 0.9300 ?
C6B C7B . 1.404(4) ?
C6B H6B . 0.9300 ?
C7B C8B . 1.423(3) ?
C8B C9B . 1.350(3) ?
C8B H8B . 0.9300 ?
C9B C10B . 1.460(3) ?
C10B C11B . 1.348(3) ?
C11B H11B . 0.9300 ?
C13B C14B . 1.458(3) ?
C13B H13B . 0.9300 ?
C14B C15B . 1.386(3) ?
C14B C19B . 1.389(3) ?
C15B C16B . 1.388(3) ?
C15B H15B . 0.9300 ?
C16B C17B . 1.380(4) ?
C16B H16B . 0.9300 ?
C17B C18B . 1.389(3) ?
C17B H17B . 0.9300 ?
C18B C19B . 1.373(3) ?
C19B H19B . 0.9300 ?
O1W H1W1 . 0.8672 ?
O1W H2W1 . 0.8763 ?

loop_
_geom_hbond_atom_site_label_D
_geom_hbond_atom_site_label_H
_geom_hbond_atom_site_label_A
_geom_hbond_site_symmetry_A
_geom_hbond_distance_DH
_geom_hbond_distance_HA
_geom_hbond_distance_DA
_geom_hbond_angle_DHA
_geom_hbond_publ_flag
O3A H3OA O3B 1_455 0.82 2.00 2.808(3) 170 yes
N2A H2NA O1W 3_667 0.88 1.93 2.790(3) 167 yes
O3B H3OB O2B 3_756 0.82 1.93 2.726(3) 165 yes
N2B H2NB O2A 3_556 0.84 2.05 2.878(3) 170 yes
O1W H1W1 N1B 3_666 0.87 2.05 2.888(3) 161 yes
O1W H2W1 N1A 1_565 0.88 2.15 2.913(3) 145 yes
C8A H8A O1W 1_545 0.93 2.60 3.451(3) 153 yes
C5B H5B Cg1 3_556 0.93 2.95 3.708(3) 139 yes

loop_
_geom_torsion_atom_site_label_1
_geom_torsion_atom_site_label_2
_geom_torsion_atom_site_label_3
_geom_torsion_atom_site_label_4
_geom_torsion_site_symmetry_1
_geom_torsion_site_symmetry_2
_geom_torsion_site_symmetry_3
_geom_torsion_site_symmetry_4
_geom_torsion
_geom_torsion_publ_flag
C12A N2A N3A C13A . . . . 170.9(2) ?
C2A O1A C1A O2A . . . . -174.4(2) ?
C2A O1A C1A C9A . . . . 4.7(3) ?
C1A O1A C2A C3A . . . . 176.2(2) ?
C1A O1A C2A C7A . . . . -2.9(3) ?
O1A C2A C3A C4A . . . . -179.7(2) ?
C7A C2A C3A C4A . . . . -0.7(4) ?
C2A C3A C4A C5A . . . . -0.9(4) ?
C3A C4A C5A C6A . . . . 1.6(4) ?
C4A C5A C6A C7A . . . . -0.9(4) ?
C3A C2A C7A C6A . . . . 1.3(4) ?
O1A C2A C7A C6A . . . . -179.7(2) ?
C3A C2A C7A C8A . . . . -179.0(2) ?
O1A C2A C7A C8A . . . . 0.1(4) ?
C5A C6A C7A C2A . . . . -0.5(4) ?
C5A C6A C7A C8A . . . . 179.8(2) ?
C2A C7A C8A C9A . . . . 0.8(4) ?
C6A C7A C8A C9A . . . . -179.5(2) ?
C7A C8A C9A C1A . . . . 1.1(4) ?
C7A C8A C9A C10A . . . . -179.3(2) ?
O2A C1A C9A C8A . . . . 175.3(3) ?
O1A C1A C9A C8A . . . . -3.7(3) ?
O2A C1A C9A C10A . . . . -4.4(4) ?
O1A C1A C9A C10A . . . . 176.6(2) ?
C12A N1A C10A C11A . . . . -0.7(3) ?
C12A N1A C10A C9A . . . . 176.8(2) ?
C8A C9A C10A C11A . . . . 167.1(2) ?
C1A C9A C10A C11A . . . . -13.3(4) ?
C8A C9A C10A N1A . . . . -10.1(4) ?
C1A C9A C10A N1A . . . . 169.6(2) ?
N1A C10A C11A S1A . . . . 1.5(3) ?
C9A C10A C11A S1A . . . . -175.7(2) ?
C12A S1A C11A C10A . . . . -1.42(19) ?
C10A N1A C12A N2A . . . . 178.9(2) ?
C10A N1A C12A S1A . . . . -0.4(3) ?
N3A N2A C12A N1A . . . . 172.1(2) ?
N3A N2A C12A S1A . . . . -8.7(3) ?
C11A S1A C12A N1A . . . . 1.1(2) ?
C11A S1A C12A N2A . . . . -178.2(2) ?
N2A N3A C13A C14A . . . . 177.0(2) ?
N3A C13A C14A C15A . . . . 165.4(2) ?
N3A C13A C14A C19A . . . . -15.7(3) ?
C19A C14A C15A C16A . . . . 1.4(4) ?
C13A C14A C15A C16A . . . . -179.7(2) ?
C14A C15A C16A C17A . . . . -2.1(4) ?
C15A C16A C17A C18A . . . . 0.7(4) ?
C16A C17A C18A O3A . . . . -178.1(3) ?
C16A C17A C18A C19A . . . . 1.2(4) ?
O3A C18A C19A C14A . . . . 177.4(2) ?
C17A C18A C19A C14A . . . . -1.9(4) ?
C15A C14A C19A C18A . . . . 0.5(4) ?
C13A C14A C19A C18A . . . . -178.4(2) ?
C12B N2B N3B C13B . . . . -174.0(2) ?
C2B O1B C1B O2B . . . . -178.3(2) ?
C2B O1B C1B C9B . . . . 1.8(3) ?
C1B O1B C2B C7B . . . . 2.5(3) ?
C1B O1B C2B C3B . . . . -178.3(2) ?
O1B C2B C3B C4B . . . . -177.3(2) ?
C7B C2B C3B C4B . . . . 1.8(4) ?
C2B C3B C4B C5B . . . . -0.4(4) ?
C3B C4B C5B C6B . . . . -0.3(4) ?
C4B C5B C6B C7B . . . . -0.3(4) ?
O1B C2B C7B C6B . . . . 176.7(2) ?
C3B C2B C7B C6B . . . . -2.4(4) ?
O1B C2B C7B C8B . . . . -4.4(3) ?
C3B C2B C7B C8B . . . . 176.6(2) ?
C5B C6B C7B C2B . . . . 1.6(4) ?
C5B C6B C7B C8B . . . . -177.3(2) ?
C2B C7B C8B C9B . . . . 1.9(4) ?
C6B C7B C8B C9B . . . . -179.3(2) ?
C7B C8B C9B C1B . . . . 2.3(4) ?
C7B C8B C9B C10B . . . . -177.2(2) ?
O2B C1B C9B C8B . . . . 175.9(2) ?
O1B C1B C9B C8B . . . . -4.2(3) ?
O2B C1B C9B C10B . . . . -4.5(4) ?
O1B C1B C9B C10B . . . . 175.4(2) ?
C12B N1B C10B C11B . . . . -0.3(3) ?
C12B N1B C10B C9B . . . . 179.0(2) ?
C8B C9B C10B C11B . . . . -176.3(2) ?
C1B C9B C10B C11B . . . . 4.1(4) ?
C8B C9B C10B N1B . . . . 4.5(3) ?
C1B C9B C10B N1B . . . . -175.1(2) ?
N1B C10B C11B S1B . . . . 0.1(3) ?
C9B C10B C11B S1B . . . . -179.1(2) ?
C12B S1B C11B C10B . . . . 0.09(19) ?
C10B N1B C12B N2B . . . . -179.2(2) ?
C10B N1B C12B S1B . . . . 0.4(3) ?
N3B N2B C12B N1B . . . . -176.3(2) ?
N3B N2B C12B S1B . . . . 4.2(3) ?
C11B S1B C12B N1B . . . . -0.3(2) ?
C11B S1B C12B N2B . . . . 179.3(2) ?
N2B N3B C13B C14B . . . . -176.0(2) ?
N3B C13B C14B C15B . . . . 174.6(2) ?
N3B C13B C14B C19B . . . . -1.8(4) ?
C19B C14B C15B C16B . . . . 1.1(4) ?
C13B C14B C15B C16B . . . . -175.4(2) ?
C14B C15B C16B C17B . . . . 0.9(4) ?
C15B C16B C17B C18B . . . . -1.9(4) ?
C16B C17B C18B O3B . . . . 179.7(2) ?
C16B C17B C18B C19B . . . . 1.1(4) ?
O3B C18B C19B C14B . . . . -177.7(2) ?
C17B C18B C19B C14B . . . . 0.9(4) ?
C15B C14B C19B C18B . . . . -2.0(4) ?
C13B C14B C19B C18B . . . . 174.4(2) ?
